data_2214930
loop_
_publ_author_name
'Jin, Li-Xia'
'Liu, Zheng'
'Xia, Jin-Hong'
'Li, Guang-Zhao'

_publ_section_title 4,4',6,6'-Tetrabromo-2,2'-[dithiobis(<i>o</i>-phenylenenitrilomethylidyne)]diphenol
_journal_coeditor_code AT2337
_journal_issue 9
_journal_name_full 'Acta Crystallographica Section E'
_journal_page_first o3854
_journal_page_last o3854
_journal_paper_doi 10.1107/S1600536807037932
_journal_volume 63
_journal_year 2007
_chemical_formula_iupac 'C26 H16 Br4 N2 O2 S2'
_chemical_formula_moiety 'C26 H16 Br4 N2 O2 S2'
_chemical_formula_sum 'C26 H16 Br4 N2 O2 S2'
_chemical_formula_weight 772.17
_chemical_name_systematic
;
4,4',6,6'-Tetrabromo-2,2'-[dithiobis(o-phenylenenitrilomethylidyne)]diphenol
;
_space_group_IT_number 2
_symmetry_cell_setting triclinic
_symmetry_space_group_name_Hall '-P 1'
_symmetry_space_group_name_H-M 'P -1'
_atom_sites_solution_hydrogens geom
_atom_sites_solution_primary direct
_atom_sites_solution_secondary difmap
_audit_creation_method SHELXL97
_cell_angle_alpha 89.721(3)
_cell_angle_beta 71.536(2)
_cell_angle_gamma 68.211(2)
_cell_formula_units_Z 2
_cell_length_a 10.4361(17)
_cell_length_b 11.4199(18)
_cell_length_c 12.938(2)
_cell_measurement_temperature 298(2)
_cell_volume 1346.9(4)
_computing_cell_refinement SMART
_computing_data_collection 'SMART (Bruker, 2001)'
_computing_data_reduction 'SAINT (Bruker, 2001)'
_computing_molecular_graphics 'SHELXTL (Bruker, 1997)'
_computing_publication_material SHELXTL
_computing_structure_refinement 'SHELXL97 (Sheldrick, 1997)'
_computing_structure_solution 'SHELXS97 (Sheldrick, 1997)'
_diffrn_ambient_temperature 298(2)
_diffrn_measured_fraction_theta_full 0.986
_diffrn_measured_fraction_theta_max 0.986
_diffrn_measurement_device_type 'Bruker SMART CCD area-detector'
_diffrn_measurement_method '\f and \w'
_diffrn_radiation_monochromator graphite
_diffrn_radiation_source 'fine-focus sealed tube'
_diffrn_radiation_type MoK\a
_diffrn_radiation_wavelength 0.71073
_diffrn_reflns_av_R_equivalents 0.0340
_diffrn_reflns_av_sigmaI/netI 0.0895
_diffrn_reflns_limit_h_max 12
_diffrn_reflns_limit_h_min -12
_diffrn_reflns_limit_k_max 13
_diffrn_reflns_limit_k_min -12
_diffrn_reflns_limit_l_max 15
_diffrn_reflns_limit_l_min -12
_diffrn_reflns_number 7083
_diffrn_reflns_theta_full 25.01
_diffrn_reflns_theta_max 25.01
_diffrn_reflns_theta_min 1.67
_diffrn_standards_decay_% 0
_diffrn_standards_number 0
_exptl_absorpt_coefficient_mu 6.159
_exptl_absorpt_correction_T_max 0.5779
_exptl_absorpt_correction_T_min 0.2774
_exptl_absorpt_correction_type multi-scan
_exptl_absorpt_process_details '(SADABS; Sheldrick, 1996)'
_exptl_crystal_colour red
_exptl_crystal_density_diffrn 1.904
_exptl_crystal_density_method 'not measured'
_exptl_crystal_description block
_exptl_crystal_F_000 748
_exptl_crystal_size_max 0.28
_exptl_crystal_size_mid 0.16
_exptl_crystal_size_min 0.10
_refine_diff_density_max 0.671
_refine_diff_density_min -0.519
_refine_ls_extinction_method none
_refine_ls_goodness_of_fit_ref 1.002
_refine_ls_hydrogen_treatment constr
_refine_ls_matrix_type full
_refine_ls_number_parameters 325
_refine_ls_number_reflns 4705
_refine_ls_number_restraints 0
_refine_ls_restrained_S_all 1.002
_refine_ls_R_factor_all 0.1125
_refine_ls_R_factor_gt 0.0477
_refine_ls_shift/su_max 0.001
_refine_ls_shift/su_mean 0.000
_refine_ls_structure_factor_coef Fsqd
_refine_ls_weighting_details 'calc w = 1/[\s^2^(Fo^2^)+(0.0364P)^2^] where P=(Fo^2^+2Fc^2^)/3'
_refine_ls_weighting_scheme calc
_refine_ls_wR_factor_gt 0.0853
_refine_ls_wR_factor_ref 0.1029
_reflns_number_gt 2583
_reflns_number_total 4705
_reflns_threshold_expression I>2\s(I)
_cod_data_source_file at2337.cif
_cod_data_source_block I
_cod_database_code 2214930
_cod_database_fobs_code 2214930

loop_
_symmetry_equiv_pos_as_xyz
'x, y, z'
'-x, -y, -z'

loop_
_atom_site_type_symbol
_atom_site_label
_atom_site_fract_x
_atom_site_fract_y
_atom_site_fract_z
_atom_site_U_iso_or_equiv
_atom_site_adp_type
_atom_site_calc_flag
_atom_site_refinement_flags
_atom_site_occupancy
Br Br1 0.93027(8) 0.39861(7) 0.41754(6) 0.0631(3) Uani d . 1
Br Br2 1.44706(8) -0.03777(8) 0.21997(6) 0.0723(3) Uani d . 1
Br Br3 0.86654(8) 0.71957(8) 1.26383(6) 0.0698(3) Uani d . 1
Br Br4 0.43115(9) 0.78697(8) 1.67614(6) 0.0690(3) Uani d . 1
N N1 0.9772(5) 0.0487(5) 0.7093(4) 0.0394(13) Uani d . 1
N N2 0.4884(5) 0.5127(5) 1.2167(4) 0.0421(13) Uani d . 1
O O1 0.8957(4) 0.2397(4) 0.6008(3) 0.0470(11) Uani d . 1
H H1 0.8877 0.1962 0.6512 0.071 Uiso calc R 1
O O2 0.6965(5) 0.5945(5) 1.1942(4) 0.0650(14) Uani d . 1
H H2 0.6494 0.5604 1.1752 0.098 Uiso calc R 1
S S1 0.79827(19) 0.24089(17) 0.88492(13) 0.0501(5) Uani d . 1
S S2 0.70339(18) 0.33660(18) 1.03865(14) 0.0532(5) Uani d . 1
C C1 1.0880(7) -0.0061(6) 0.6243(5) 0.0430(17) Uani d . 1
H H1A 1.1525 -0.0880 0.6251 0.052 Uiso calc R 1
C C2 1.1179(6) 0.0547(6) 0.5251(5) 0.0374(16) Uani d . 1
C C3 1.0214(7) 0.1775(6) 0.5193(5) 0.0382(16) Uani d . 1
C C4 1.0596(7) 0.2332(6) 0.4252(5) 0.0422(16) Uani d . 1
C C5 1.1858(7) 0.1714(6) 0.3370(5) 0.0446(17) Uani d . 1
H H5 1.2081 0.2108 0.2745 0.054 Uiso calc R 1
C C6 1.2785(7) 0.0504(7) 0.3425(5) 0.0480(18) Uani d . 1
C C7 1.2461(7) -0.0082(6) 0.4356(5) 0.0423(16) Uani d . 1
H H7 1.3097 -0.0896 0.4388 0.051 Uiso calc R 1
C C8 0.9465(6) -0.0068(6) 0.8074(5) 0.0369(15) Uani d . 1
C C9 0.8537(7) 0.0765(6) 0.9017(5) 0.0420(17) Uani d . 1
C C10 0.8122(7) 0.0326(7) 1.0005(5) 0.0555(19) Uani d . 1
H H10 0.7491 0.0892 1.0635 0.067 Uiso calc R 1
C C11 0.8654(8) -0.0968(8) 1.0051(7) 0.064(2) Uani d . 1
H H11 0.8363 -0.1277 1.0714 0.077 Uiso calc R 1
C C12 0.9606(8) -0.1799(7) 0.9129(7) 0.059(2) Uani d . 1
H H12 0.9987 -0.2666 0.9176 0.071 Uiso calc R 1
C C13 1.0006(7) -0.1362(7) 0.8129(6) 0.0528(19) Uani d . 1
H H13 1.0632 -0.1930 0.7500 0.063 Uiso calc R 1
C C14 0.4397(7) 0.5530(6) 1.3193(5) 0.0420(16) Uani d . 1
H H14 0.3578 0.5407 1.3646 0.050 Uiso calc R 1
C C15 0.5082(7) 0.6176(6) 1.3676(5) 0.0397(16) Uani d . 1
C C16 0.6351(7) 0.6344(6) 1.3020(5) 0.0448(17) Uani d . 1
C C17 0.6972(7) 0.6964(6) 1.3508(6) 0.0496(18) Uani d . 1
C C18 0.6378(7) 0.7390(6) 1.4610(6) 0.0485(18) Uani d . 1
H H18 0.6819 0.7789 1.4926 0.058 Uiso calc R 1
C C19 0.5134(7) 0.7235(6) 1.5254(5) 0.0452(17) Uani d . 1
C C20 0.4499(7) 0.6628(6) 1.4787(5) 0.0407(16) Uani d . 1
H H20 0.3663 0.6517 1.5223 0.049 Uiso calc R 1
C C21 0.4218(7) 0.4508(6) 1.1691(5) 0.0355(15) Uani d . 1
C C22 0.5164(6) 0.3641(6) 1.0753(5) 0.0379(16) Uani d . 1
C C23 0.4613(7) 0.3024(7) 1.0211(5) 0.0533(19) Uani d . 1
H H23 0.5238 0.2431 0.9596 0.064 Uiso calc R 1
C C24 0.3122(8) 0.3284(7) 1.0579(6) 0.060(2) Uani d . 1
H H24 0.2752 0.2869 1.0205 0.072 Uiso calc R 1
C C25 0.2190(7) 0.4150(7) 1.1490(6) 0.0525(19) Uani d . 1
H H25 0.1190 0.4325 1.1727 0.063 Uiso calc R 1
C C26 0.2731(7) 0.4755(6) 1.2052(5) 0.0462(17) Uani d . 1
H H26 0.2100 0.5332 1.2676 0.055 Uiso calc R 1

loop_
_atom_site_aniso_label
_atom_site_aniso_U_11
_atom_site_aniso_U_22
_atom_site_aniso_U_33
_atom_site_aniso_U_12
_atom_site_aniso_U_13
_atom_site_aniso_U_23
Br1 0.0645(5) 0.0435(5) 0.0624(5) -0.0110(4) -0.0094(4) 0.0119(4)
Br2 0.0602(5) 0.0741(6) 0.0529(5) -0.0136(4) 0.0046(4) -0.0175(4)
Br3 0.0690(6) 0.0919(7) 0.0651(5) -0.0507(5) -0.0212(5) 0.0118(5)
Br4 0.0817(6) 0.0751(6) 0.0438(5) -0.0226(5) -0.0222(4) -0.0088(4)
N1 0.045(3) 0.039(3) 0.029(3) -0.016(3) -0.006(3) -0.008(3)
N2 0.047(3) 0.040(3) 0.036(3) -0.015(3) -0.012(3) -0.004(3)
O1 0.045(3) 0.039(3) 0.037(3) -0.004(2) -0.003(2) 0.005(2)
O2 0.067(3) 0.098(4) 0.036(3) -0.049(3) -0.005(3) -0.008(3)
S1 0.0536(12) 0.0460(12) 0.0376(10) -0.0185(9) 0.0003(9) -0.0019(8)
S2 0.0445(11) 0.0661(13) 0.0423(11) -0.0238(10) -0.0031(9) -0.0131(9)
C1 0.048(4) 0.034(4) 0.044(4) -0.008(3) -0.021(4) 0.004(3)
C2 0.035(4) 0.038(4) 0.034(4) -0.010(3) -0.009(3) -0.007(3)
C3 0.035(4) 0.043(4) 0.035(4) -0.013(3) -0.012(3) -0.004(3)
C4 0.043(4) 0.043(4) 0.034(4) -0.014(3) -0.008(3) 0.004(3)
C5 0.047(4) 0.046(5) 0.038(4) -0.018(4) -0.012(4) 0.009(3)
C6 0.043(4) 0.060(5) 0.039(4) -0.024(4) -0.007(4) -0.009(4)
C7 0.039(4) 0.032(4) 0.047(4) -0.005(3) -0.013(4) -0.007(3)
C8 0.041(4) 0.045(5) 0.031(4) -0.022(3) -0.016(3) 0.005(3)
C9 0.045(4) 0.051(5) 0.039(4) -0.024(4) -0.019(4) 0.014(4)
C10 0.060(5) 0.058(5) 0.043(5) -0.024(4) -0.009(4) 0.007(4)
C11 0.064(5) 0.081(7) 0.066(6) -0.045(5) -0.027(5) 0.042(5)
C12 0.053(5) 0.050(5) 0.082(6) -0.023(4) -0.031(5) 0.019(5)
C13 0.059(5) 0.045(5) 0.059(5) -0.022(4) -0.023(4) 0.005(4)
C14 0.043(4) 0.042(4) 0.041(4) -0.019(3) -0.011(4) -0.002(3)
C15 0.044(4) 0.044(4) 0.030(4) -0.018(3) -0.010(3) 0.003(3)
C16 0.051(5) 0.048(5) 0.035(4) -0.022(4) -0.011(4) 0.004(3)
C17 0.051(5) 0.047(5) 0.057(5) -0.022(4) -0.023(4) 0.010(4)
C18 0.060(5) 0.045(5) 0.056(5) -0.025(4) -0.034(4) 0.004(4)
C19 0.056(5) 0.043(4) 0.041(4) -0.018(4) -0.023(4) 0.001(3)
C20 0.042(4) 0.036(4) 0.037(4) -0.010(3) -0.011(3) 0.001(3)
C21 0.037(4) 0.041(4) 0.028(4) -0.015(3) -0.010(3) -0.003(3)
C22 0.042(4) 0.042(4) 0.030(4) -0.020(3) -0.006(3) 0.001(3)
C23 0.052(5) 0.070(5) 0.035(4) -0.033(4) 0.000(4) -0.013(4)
C24 0.075(6) 0.077(6) 0.051(5) -0.047(5) -0.030(5) 0.004(4)
C25 0.043(4) 0.062(5) 0.051(5) -0.027(4) -0.006(4) 0.006(4)
C26 0.044(4) 0.049(5) 0.040(4) -0.019(4) -0.005(4) 0.002(3)

loop_
_atom_type_symbol
_atom_type_description
_atom_type_scat_dispersion_real
_atom_type_scat_dispersion_imag
_atom_type_scat_source
C C 0.0033 0.0016 'International Tables Vol C Tables 4.2.6.8 and 6.1.1.4'
H H 0.0000 0.0000 'International Tables Vol C Tables 4.2.6.8 and 6.1.1.4'
N N 0.0061 0.0033 'International Tables Vol C Tables 4.2.6.8 and 6.1.1.4'
O O 0.0106 0.0060 'International Tables Vol C Tables 4.2.6.8 and 6.1.1.4'
S S 0.1246 0.1234 'International Tables Vol C Tables 4.2.6.8 and 6.1.1.4'
Br Br -0.2901 2.4595 'International Tables Vol C Tables 4.2.6.8 and 6.1.1.4'

loop_
_geom_angle_atom_site_label_1
_geom_angle_atom_site_label_2
_geom_angle_atom_site_label_3
_geom_angle
C1 N1 C8 123.7(5)
C14 N2 C21 122.5(5)
C3 O1 H1 109.5
C16 O2 H2 109.5
C9 S1 S2 105.9(2)
C22 S2 S1 105.3(2)
N1 C1 C2 122.3(6)
N1 C1 H1A 118.9
C2 C1 H1A 118.9
C7 C2 C3 119.6(6)
C7 C2 C1 119.6(6)
C3 C2 C1 120.8(6)
O1 C3 C4 119.9(6)
O1 C3 C2 121.9(5)
C4 C3 C2 118.2(6)
C5 C4 C3 122.3(6)
C5 C4 Br1 119.5(5)
C3 C4 Br1 118.2(5)
C6 C5 C4 119.2(6)
C6 C5 H5 120.4
C4 C5 H5 120.4
C5 C6 C7 120.5(6)
C5 C6 Br2 119.6(5)
C7 C6 Br2 119.9(5)
C6 C7 C2 120.2(6)
C6 C7 H7 119.9
C2 C7 H7 119.9
C9 C8 C13 119.7(6)
C9 C8 N1 116.1(6)
C13 C8 N1 124.2(6)
C10 C9 C8 120.9(6)
C10 C9 S1 123.7(6)
C8 C9 S1 115.4(5)
C9 C10 C11 119.0(7)
C9 C10 H10 120.5
C11 C10 H10 120.5
C12 C11 C10 120.6(7)
C12 C11 H11 119.7
C10 C11 H11 119.7
C11 C12 C13 120.5(7)
C11 C12 H12 119.7
C13 C12 H12 119.7
C12 C13 C8 119.2(7)
C12 C13 H13 120.4
C8 C13 H13 120.4
N2 C14 C15 122.3(6)
N2 C14 H14 118.9
C15 C14 H14 118.9
C20 C15 C16 119.2(6)
C20 C15 C14 120.5(6)
C16 C15 C14 120.3(6)
O2 C16 C17 118.8(6)
O2 C16 C15 122.4(6)
C17 C16 C15 118.7(6)
C18 C17 C16 120.7(6)
C18 C17 Br3 120.2(5)
C16 C17 Br3 119.1(5)
C17 C18 C19 120.8(6)
C17 C18 H18 119.6
C19 C18 H18 119.6
C20 C19 C18 119.4(6)
C20 C19 Br4 120.7(5)
C18 C19 Br4 119.9(5)
C19 C20 C15 121.1(6)
C19 C20 H20 119.4
C15 C20 H20 119.4
C26 C21 C22 119.9(6)
C26 C21 N2 124.9(6)
C22 C21 N2 115.1(5)
C23 C22 C21 119.5(6)
C23 C22 S2 124.2(5)
C21 C22 S2 116.3(5)
C22 C23 C24 120.0(6)
C22 C23 H23 120.0
C24 C23 H23 120.0
C25 C24 C23 120.6(7)
C25 C24 H24 119.7
C23 C24 H24 119.7
C26 C25 C24 120.0(6)
C26 C25 H25 120.0
C24 C25 H25 120.0
C25 C26 C21 120.1(6)
C25 C26 H26 120.0
C21 C26 H26 120.0

loop_
_geom_bond_atom_site_label_1
_geom_bond_atom_site_label_2
_geom_bond_distance
Br1 C4 1.895(6)
Br2 C6 1.886(6)
Br3 C17 1.882(6)
Br4 C19 1.886(6)
N1 C1 1.265(7)
N1 C8 1.414(7)
N2 C14 1.279(7)
N2 C21 1.415(7)
O1 C3 1.333(6)
O1 H1 0.8200
O2 C16 1.337(7)
O2 H2 0.8200
S1 C9 1.781(6)
S1 S2 2.025(2)
S2 C22 1.758(6)
C1 C2 1.458(8)
C1 H1A 0.9300
C2 C7 1.400(8)
C2 C3 1.408(8)
C3 C4 1.386(8)
C4 C5 1.378(8)
C5 C6 1.378(8)
C5 H5 0.9300
C6 C7 1.385(8)
C7 H7 0.9300
C8 C9 1.382(8)
C8 C13 1.383(8)
C9 C10 1.370(8)
C10 C11 1.381(9)
C10 H10 0.9300
C11 C12 1.368(10)
C11 H11 0.9300
C12 C13 1.379(9)
C12 H12 0.9300
C13 H13 0.9300
C14 C15 1.458(8)
C14 H14 0.9300
C15 C20 1.386(8)
C15 C16 1.409(8)
C16 C17 1.388(9)
C17 C18 1.370(8)
C18 C19 1.376(8)
C18 H18 0.9300
C19 C20 1.373(8)
C20 H20 0.9300
C21 C26 1.387(8)
C21 C22 1.398(8)
C22 C23 1.372(8)
C23 C24 1.386(8)
C23 H23 0.9300
C24 C25 1.373(9)
C24 H24 0.9300
C25 C26 1.371(9)
C25 H25 0.9300
C26 H26 0.9300

loop_
_geom_hbond_atom_site_label_D
_geom_hbond_atom_site_label_H
_geom_hbond_atom_site_label_A
_geom_hbond_site_symmetry_A
_geom_hbond_distance_DH
_geom_hbond_distance_HA
_geom_hbond_distance_DA
_geom_hbond_angle_DHA
C11 H11 Br3 1_545 0.93 3.06 3.942(7) 158.3
C1 H1A Br4 1_644 0.93 3.01 3.753(6) 138.1

loop_
_geom_torsion_atom_site_label_1
_geom_torsion_atom_site_label_2
_geom_torsion_atom_site_label_3
_geom_torsion_atom_site_label_4
_geom_torsion
C9 S1 S2 C22 -90.3(3)
C8 N1 C1 C2 -178.9(5)
N1 C1 C2 C7 176.7(6)
N1 C1 C2 C3 -1.4(9)
C7 C2 C3 O1 177.8(5)
C1 C2 C3 O1 -4.0(9)
C7 C2 C3 C4 -1.6(9)
C1 C2 C3 C4 176.6(5)
O1 C3 C4 C5 -177.7(5)
C2 C3 C4 C5 1.7(9)
O1 C3 C4 Br1 0.8(8)
C2 C3 C4 Br1 -179.8(4)
C3 C4 C5 C6 -0.7(9)
Br1 C4 C5 C6 -179.2(5)
C4 C5 C6 C7 -0.5(9)
C4 C5 C6 Br2 177.3(5)
C5 C6 C7 C2 0.5(9)
Br2 C6 C7 C2 -177.3(4)
C3 C2 C7 C6 0.6(9)
C1 C2 C7 C6 -177.6(6)
C1 N1 C8 C9 159.1(6)
C1 N1 C8 C13 -22.2(9)
C13 C8 C9 C10 -1.3(9)
N1 C8 C9 C10 177.5(5)
C13 C8 C9 S1 177.3(4)
N1 C8 C9 S1 -4.0(7)
S2 S1 C9 C10 10.7(6)
S2 S1 C9 C8 -167.8(4)
C8 C9 C10 C11 0.5(10)
S1 C9 C10 C11 -177.8(5)
C9 C10 C11 C12 1.3(10)
C10 C11 C12 C13 -2.5(11)
C11 C12 C13 C8 1.8(10)
C9 C8 C13 C12 0.1(9)
N1 C8 C13 C12 -178.5(6)
C21 N2 C14 C15 -179.5(5)
N2 C14 C15 C20 178.4(6)
N2 C14 C15 C16 -1.9(9)
C20 C15 C16 O2 -179.3(6)
C14 C15 C16 O2 0.9(9)
C20 C15 C16 C17 -0.3(9)
C14 C15 C16 C17 180.0(6)
O2 C16 C17 C18 179.9(6)
C15 C16 C17 C18 0.9(10)
O2 C16 C17 Br3 -0.8(8)
C15 C16 C17 Br3 -179.9(4)
C16 C17 C18 C19 -1.2(10)
Br3 C17 C18 C19 179.5(5)
C17 C18 C19 C20 1.0(10)
C17 C18 C19 Br4 -178.4(5)
C18 C19 C20 C15 -0.5(9)
Br4 C19 C20 C15 179.0(5)
C16 C15 C20 C19 0.1(9)
C14 C15 C20 C19 179.9(6)
C14 N2 C21 C26 31.8(9)
C14 N2 C21 C22 -151.8(6)
C26 C21 C22 C23 -1.2(9)
N2 C21 C22 C23 -177.8(5)
C26 C21 C22 S2 -178.4(4)
N2 C21 C22 S2 5.0(7)
S1 S2 C22 C23 15.4(6)
S1 S2 C22 C21 -167.6(4)
C21 C22 C23 C24 1.5(10)
S2 C22 C23 C24 178.4(5)
C22 C23 C24 C25 -0.5(10)
C23 C24 C25 C26 -0.7(10)
C24 C25 C26 C21 0.9(10)
C22 C21 C26 C25 0.0(9)
N2 C21 C26 C25 176.3(6)

loop_
_cod_related_entry_id
_cod_related_entry_database
_cod_related_entry_code
1 ChemSpider 30655305
